data_4350237
loop_
_publ_author_name
'Galet, Ana'
'Gaspar, Ana Bel\'en'
'Mu\~noz, M Carmen'
'Real, Jos\'e Antonio'

_publ_section_title
;
 Influence of the counterion and the solvent molecules in the spin
 crossover system [Co(4-terpyridone)2]Xp.nH2O.
;
_journal_issue 11
_journal_name_full 'Inorganic chemistry'
_journal_page_first 4413
_journal_page_last 4422
_journal_paper_doi 10.1021/ic060090u
_journal_volume 45
_journal_year 2006
_chemical_formula_sum 'C34.5 H24 Co2 N10 O2.5 S4'
_chemical_formula_weight 864.74
_space_group_IT_number 14
_space_group_name_Hall '-P 2ybc'
_space_group_name_H-M_alt 'P 1 21/c 1'
_symmetry_cell_setting monoclinic
_symmetry_space_group_name_H-M 'P 1 21/c 1'
_atom_sites_solution_hydrogens geom
_atom_sites_solution_primary direct
_atom_sites_solution_secondary difmap
_audit_creation_method SHELXL-97
_cell_angle_alpha 90.00
_cell_angle_beta 114.7970(10)
_cell_angle_gamma 90.00
_cell_formula_units_Z 4
_cell_length_a 11.9290(3)
_cell_length_b 19.2730(5)
_cell_length_c 18.4020(6)
_cell_measurement_temperature 293(2)
_cell_volume 3840.68(19)
_computing_cell_refinement 'HKL DENZO'
_computing_data_collection COLLECT
_computing_data_reduction 'HKL DENZO and SCALEPACK'
_computing_structure_refinement 'SHELXL-97 (Sheldrick, 1997)'
_computing_structure_solution SHELXS-97
_diffrn_ambient_temperature 293(2)
_diffrn_measured_fraction_theta_full 0.975
_diffrn_measured_fraction_theta_max 0.975
_diffrn_radiation_monochromator graphite
_diffrn_radiation_source 'fine-focus sealed tube'
_diffrn_radiation_type MoK\a
_diffrn_radiation_wavelength 0.71073
_diffrn_reflns_av_R_equivalents 0.0409
_diffrn_reflns_av_sigmaI/netI 0.0625
_diffrn_reflns_limit_h_max 15
_diffrn_reflns_limit_h_min -15
_diffrn_reflns_limit_k_max 24
_diffrn_reflns_limit_k_min -24
_diffrn_reflns_limit_l_max 23
_diffrn_reflns_limit_l_min -23
_diffrn_reflns_number 15405
_diffrn_reflns_theta_full 27.48
_diffrn_reflns_theta_max 27.48
_diffrn_reflns_theta_min 2.05
_exptl_absorpt_coefficient_mu 1.129
_exptl_crystal_colour green
_exptl_crystal_density_diffrn 1.495
_exptl_crystal_density_method 'not measured'
_exptl_crystal_description prismatic
_exptl_crystal_F_000 1756
_exptl_crystal_size_max 0.09
_exptl_crystal_size_mid 0.07
_exptl_crystal_size_min 0.05
_refine_diff_density_max 0.995
_refine_diff_density_min -1.024
_refine_diff_density_rms 0.087
_refine_ls_extinction_coef 0.0007(6)
_refine_ls_extinction_expression Fc^*^=kFc[1+0.001xFc^2^\l^3^/sin(2\q)]^-1/4^
_refine_ls_extinction_method SHELXL
_refine_ls_goodness_of_fit_ref 1.013
_refine_ls_hydrogen_treatment mixed
_refine_ls_matrix_type full
_refine_ls_number_parameters 488
_refine_ls_number_reflns 8602
_refine_ls_number_restraints 0
_refine_ls_restrained_S_all 1.013
_refine_ls_R_factor_all 0.1181
_refine_ls_R_factor_gt 0.0691
_refine_ls_shift/su_max 0.050
_refine_ls_shift/su_mean 0.015
_refine_ls_structure_factor_coef Fsqd
_refine_ls_weighting_details 'calc w=1/[\s^2^(Fo^2^)+(0.1087P)^2^+5.8346P] where P=(Fo^2^+2Fc^2^)/3'
_refine_ls_weighting_scheme calc
_refine_ls_wR_factor_gt 0.1830
_refine_ls_wR_factor_ref 0.2184
_reflns_number_gt 5309
_reflns_number_total 8602
_reflns_threshold_expression >2sigma(I)
_cod_data_source_file ic060090usi20060117_110837.cif
_cod_data_source_block compound5
_cod_original_sg_symbol_H-M P21/c
_cod_original_formula_sum 'C34.50 H24 Co2 N10 O2.50 S4'
_cod_database_code 4350237

loop_
_symmetry_equiv_pos_as_xyz
'x, y, z'
'-x, y+1/2, -z+1/2'
'-x, -y, -z'
'x, -y-1/2, z-1/2'

loop_
_atom_site_label
_atom_site_type_symbol
_atom_site_fract_x
_atom_site_fract_y
_atom_site_fract_z
_atom_site_U_iso_or_equiv
_atom_site_adp_type
_atom_site_occupancy
_atom_site_symmetry_multiplicity
_atom_site_calc_flag
_atom_site_refinement_flags
Co1 Co 0.03347(6) 0.10310(3) 0.75445(4) 0.0395(2) Uani 1 1 d .
Co2 Co -0.34777(7) 0.19138(4) 0.43394(5) 0.0563(2) Uani 1 1 d .
S4 S -0.6812(2) 0.18257(14) 0.18145(12) 0.1030(7) Uani 1 1 d .
S2 S -0.3811(2) 0.40707(12) 0.53778(19) 0.1156(8) Uani 1 1 d .
S3 S -0.0056(2) 0.1167(2) 0.3926(2) 0.1783(19) Uani 1 1 d .
O1 O 0.0902(4) -0.09198(17) 1.0158(2) 0.0529(9) Uani 1 1 d .
S1 S -0.4851(3) 0.10687(16) 0.61934(17) 0.1250(10) Uani 1 1 d .
C5 C -0.1149(5) -0.0142(2) 0.7345(3) 0.0426(10) Uani 1 1 d .
N1 N -0.0945(4) 0.03774(19) 0.6902(2) 0.0406(9) Uani 1 1 d .
O2 O 0.0344(4) 0.30188(18) 0.5097(2) 0.0558(9) Uani 1 1 d .
N6 N -0.0920(4) 0.16577(19) 0.7583(2) 0.0426(9) Uani 1 1 d .
C25 C -0.0516(4) 0.2179(2) 0.6552(3) 0.0393(10) Uani 1 1 d .
N5 N 0.0237(4) 0.16249(18) 0.6722(2) 0.0396(8) Uani 1 1 d .
N4 N 0.1547(4) 0.0565(2) 0.7267(3) 0.0476(10) Uani 1 1 d .
N2 N 0.0446(4) 0.04389(19) 0.8368(2) 0.0409(9) Uani 1 1 d .
N3 N 0.1639(4) 0.1526(2) 0.8419(3) 0.0462(10) Uani 1 1 d .
C8 C 0.0726(5) -0.0484(2) 0.9587(3) 0.0449(11) Uani 1 1 d .
C24 C -0.0525(5) 0.2659(2) 0.5989(3) 0.0421(11) Uani 1 1 d .
H24 H -0.1053 0.3039 0.5865 0.050 Uiso 1 1 calc R
C22 C 0.1030(5) 0.1975(2) 0.5798(3) 0.0445(11) Uani 1 1 d .
H22 H 0.1558 0.1899 0.5551 0.053 Uiso 1 1 calc R
C21 C 0.0991(4) 0.1512(2) 0.6349(3) 0.0416(10) Uani 1 1 d .
C6 C -0.0306(4) -0.0117(2) 0.8207(3) 0.0414(10) Uani 1 1 d .
C11 C 0.2000(5) 0.1209(2) 0.9152(3) 0.0449(11) Uani 1 1 d .
C20 C 0.1719(5) 0.0872(2) 0.6652(3) 0.0453(11) Uani 1 1 d .
C15 C 0.2213(5) 0.2111(3) 0.8373(4) 0.0569(14) Uani 1 1 d .
H15 H 0.1984 0.2324 0.7878 0.068 Uiso 1 1 calc R
C9 C 0.1461(5) 0.0119(2) 0.9732(3) 0.0442(11) Uani 1 1 d .
H9 H 0.2052 0.0212 1.0247 0.053 Uiso 1 1 calc R
C23 C 0.0268(5) 0.2569(2) 0.5604(3) 0.0432(11) Uani 1 1 d .
C26 C -0.1233(5) 0.2186(2) 0.7030(3) 0.0439(11) Uani 1 1 d .
C16 C 0.2190(5) -0.0015(3) 0.7603(4) 0.0562(14) Uani 1 1 d .
H16 H 0.2081 -0.0224 0.8024 0.067 Uiso 1 1 calc R
C1 C -0.1638(5) 0.0402(3) 0.6117(3) 0.0470(11) Uani 1 1 d .
H1 H -0.1483 0.0746 0.5816 0.056 Uiso 1 1 calc R
C29 C -0.2458(7) 0.2052(3) 0.7977(4) 0.0692(18) Uani 1 1 d .
H29 H -0.2876 0.1998 0.8301 0.083 Uiso 1 1 calc R
N8 N -0.3471(5) 0.2897(3) 0.4596(4) 0.0757(15) Uani 1 1 d .
C34 C -0.5625(6) 0.1772(3) 0.2666(4) 0.0617(15) Uani 1 1 d .
C10 C 0.1311(4) 0.0567(2) 0.9123(3) 0.0425(10) Uani 1 1 d .
C19 C 0.2513(6) 0.0596(3) 0.6361(4) 0.0649(16) Uani 1 1 d .
H19 H 0.2611 0.0808 0.5937 0.078 Uiso 1 1 calc R
C7 C -0.0205(5) -0.0582(2) 0.8795(3) 0.0440(11) Uani 1 1 d .
H7 H -0.0740 -0.0958 0.8679 0.053 Uiso 1 1 calc R
C33 C -0.1171(7) 0.1386(4) 0.4160(5) 0.092(3) Uani 1 1 d .
C2 C -0.2581(5) -0.0066(3) 0.5734(3) 0.0559(13) Uani 1 1 d .
H2 H -0.3054 -0.0036 0.5184 0.067 Uiso 1 1 calc R
N9 N -0.1959(5) 0.1550(3) 0.4333(3) 0.0743(15) Uani 1 1 d .
C12 C 0.2909(5) 0.1486(3) 0.9822(4) 0.0572(13) Uani 1 1 d .
H12 H 0.3145 0.1264 1.0313 0.069 Uiso 1 1 calc R
C4 C -0.2097(5) -0.0609(3) 0.6987(3) 0.0545(13) Uani 1 1 d .
H4 H -0.2258 -0.0947 0.7293 0.065 Uiso 1 1 calc R
C3 C -0.2808(6) -0.0572(3) 0.6170(3) 0.0619(15) Uani 1 1 d .
H3 H -0.3438 -0.0892 0.5921 0.074 Uiso 1 1 calc R
N7 N -0.3972(6) 0.1468(3) 0.5108(4) 0.0823(17) Uani 1 1 d .
C27 C -0.2149(5) 0.2649(3) 0.6950(4) 0.0580(14) Uani 1 1 d .
H27 H -0.2345 0.3008 0.6580 0.070 Uiso 1 1 calc R
C17 C 0.3001(6) -0.0304(3) 0.7336(4) 0.0713(17) Uani 1 1 d .
H17 H 0.3436 -0.0702 0.7581 0.086 Uiso 1 1 calc R
C30 C -0.1511(6) 0.1599(3) 0.8057(3) 0.0544(13) Uani 1 1 d .
H30 H -0.1286 0.1252 0.8443 0.065 Uiso 1 1 calc R
C18 C 0.3176(6) -0.0010(3) 0.6710(5) 0.076(2) Uani 1 1 d .
H18 H 0.3717 -0.0206 0.6523 0.092 Uiso 1 1 calc R
N10 N -0.4785(5) 0.1738(3) 0.3279(4) 0.0772(15) Uani 1 1 d .
C13 C 0.3481(6) 0.2100(3) 0.9771(4) 0.0655(15) Uani 1 1 d .
H13 H 0.4090 0.2299 1.0224 0.079 Uiso 1 1 calc R
C31 C -0.4339(6) 0.1310(3) 0.5565(4) 0.0662(15) Uani 1 1 d .
C14 C 0.3125(6) 0.2404(3) 0.9033(4) 0.0668(16) Uani 1 1 d .
H14 H 0.3505 0.2810 0.8982 0.080 Uiso 1 1 calc R
C28 C -0.2782(7) 0.2572(3) 0.7433(4) 0.0749(19) Uani 1 1 d .
H28 H -0.3419 0.2874 0.7382 0.090 Uiso 1 1 calc R
C32 C -0.3624(6) 0.3386(4) 0.4910(5) 0.084(2) Uani 1 1 d .
O3 O 0.5751(14) -0.0096(10) 0.8703(11) 0.198(9) Uani 0.50 1 d P
C35 C 0.563(3) 0.0593(15) 0.862(3) 0.51(5) Uani 0.50 1 d P

loop_
_atom_site_aniso_label
_atom_site_aniso_U_11
_atom_site_aniso_U_22
_atom_site_aniso_U_33
_atom_site_aniso_U_23
_atom_site_aniso_U_13
_atom_site_aniso_U_12
Co1 0.0439(4) 0.0392(3) 0.0375(4) 0.0030(3) 0.0192(3) -0.0015(3)
Co2 0.0498(5) 0.0631(5) 0.0531(5) 0.0027(3) 0.0187(4) 0.0066(3)
S4 0.0745(13) 0.159(2) 0.0568(11) 0.0236(12) 0.0085(9) -0.0107(13)
S2 0.1073(18) 0.0943(15) 0.152(2) -0.0387(15) 0.0611(17) -0.0179(13)
S3 0.0670(14) 0.269(4) 0.182(3) -0.146(3) 0.0353(17) 0.0166(18)
O1 0.075(3) 0.0469(19) 0.0392(19) 0.0073(15) 0.0257(18) -0.0011(17)
S1 0.130(2) 0.168(2) 0.1119(19) -0.0145(16) 0.0842(18) -0.0462(17)
C5 0.046(3) 0.042(2) 0.040(3) 0.000(2) 0.017(2) -0.002(2)
N1 0.045(2) 0.041(2) 0.034(2) 0.0019(16) 0.0154(18) 0.0034(16)
O2 0.078(3) 0.053(2) 0.049(2) 0.0119(16) 0.038(2) 0.0022(18)
N6 0.049(2) 0.043(2) 0.041(2) -0.0014(17) 0.0240(19) -0.0029(17)
C25 0.044(3) 0.039(2) 0.039(2) -0.0008(19) 0.021(2) 0.0007(19)
N5 0.044(2) 0.0381(19) 0.042(2) 0.0055(16) 0.0235(18) 0.0013(16)
N4 0.051(2) 0.042(2) 0.051(2) 0.0064(18) 0.022(2) 0.0029(18)
N2 0.046(2) 0.041(2) 0.035(2) 0.0020(16) 0.0158(18) -0.0066(17)
N3 0.046(2) 0.044(2) 0.048(2) -0.0013(18) 0.019(2) -0.0080(17)
C8 0.056(3) 0.043(2) 0.043(3) 0.005(2) 0.028(2) 0.006(2)
C24 0.053(3) 0.036(2) 0.041(3) 0.0018(19) 0.023(2) 0.003(2)
C22 0.049(3) 0.047(3) 0.043(3) -0.002(2) 0.025(2) -0.002(2)
C21 0.046(3) 0.044(2) 0.039(3) -0.0038(19) 0.022(2) -0.001(2)
C6 0.045(3) 0.035(2) 0.043(3) -0.0015(19) 0.019(2) -0.0025(19)
C11 0.045(3) 0.045(3) 0.045(3) -0.002(2) 0.019(2) -0.002(2)
C20 0.044(3) 0.043(2) 0.052(3) 0.001(2) 0.023(2) 0.003(2)
C15 0.061(4) 0.051(3) 0.061(4) 0.000(3) 0.028(3) -0.013(3)
C9 0.051(3) 0.045(3) 0.033(2) -0.0018(19) 0.014(2) -0.004(2)
C23 0.049(3) 0.042(2) 0.040(3) 0.001(2) 0.020(2) -0.004(2)
C26 0.052(3) 0.041(2) 0.045(3) -0.004(2) 0.027(2) -0.004(2)
C16 0.053(3) 0.046(3) 0.067(4) 0.016(3) 0.023(3) 0.013(2)
C1 0.050(3) 0.052(3) 0.038(3) -0.001(2) 0.017(2) 0.003(2)
C29 0.095(5) 0.064(4) 0.081(5) -0.002(3) 0.069(4) 0.003(3)
N8 0.075(4) 0.062(3) 0.099(4) -0.012(3) 0.045(3) -0.002(3)
C34 0.049(3) 0.089(4) 0.054(4) -0.001(3) 0.029(3) 0.000(3)
C10 0.044(3) 0.044(2) 0.041(3) 0.004(2) 0.018(2) 0.000(2)
C19 0.069(4) 0.063(3) 0.081(4) 0.013(3) 0.050(4) 0.015(3)
C7 0.053(3) 0.039(2) 0.044(3) 0.003(2) 0.024(2) -0.003(2)
C33 0.054(4) 0.110(6) 0.094(6) -0.049(5) 0.013(4) 0.011(4)
C2 0.059(3) 0.054(3) 0.040(3) -0.006(2) 0.007(3) 0.003(3)
N9 0.053(3) 0.089(4) 0.072(4) -0.017(3) 0.017(3) 0.007(3)
C12 0.056(3) 0.061(3) 0.054(3) -0.002(3) 0.022(3) -0.006(3)
C4 0.056(3) 0.046(3) 0.052(3) 0.003(2) 0.013(3) -0.011(2)
C3 0.061(4) 0.058(3) 0.051(3) -0.003(3) 0.008(3) -0.015(3)
N7 0.093(4) 0.084(4) 0.083(4) 0.024(3) 0.048(4) 0.020(3)
C27 0.068(4) 0.054(3) 0.067(4) 0.009(3) 0.043(3) 0.013(3)
C17 0.063(4) 0.056(3) 0.098(5) 0.017(3) 0.037(4) 0.017(3)
C30 0.076(4) 0.049(3) 0.053(3) -0.001(2) 0.042(3) -0.002(3)
C18 0.079(4) 0.057(3) 0.118(6) 0.017(4) 0.066(4) 0.021(3)
N10 0.058(3) 0.105(4) 0.062(3) 0.005(3) 0.019(3) 0.009(3)
C13 0.059(4) 0.066(4) 0.066(4) -0.009(3) 0.019(3) -0.015(3)
C31 0.062(4) 0.064(4) 0.069(4) -0.001(3) 0.025(3) -0.002(3)
C14 0.062(4) 0.057(3) 0.076(4) 0.000(3) 0.024(3) -0.017(3)
C28 0.093(5) 0.064(4) 0.098(5) 0.005(3) 0.070(4) 0.021(3)
C32 0.059(4) 0.088(5) 0.103(6) -0.003(4) 0.031(4) -0.013(4)
O3 0.118(12) 0.175(15) 0.186(16) 0.008(13) -0.047(11) -0.043(11)
C35 0.22(3) 0.21(3) 0.61(7) 0.31(4) -0.32(4) -0.20(3)

loop_
_atom_type_symbol
_atom_type_description
_atom_type_scat_dispersion_real
_atom_type_scat_dispersion_imag
_atom_type_scat_source
C C 0.0033 0.0016 'International Tables Vol C Tables 4.2.6.8 and 6.1.1.4'
H H 0.0000 0.0000 'International Tables Vol C Tables 4.2.6.8 and 6.1.1.4'
N N 0.0061 0.0033 'International Tables Vol C Tables 4.2.6.8 and 6.1.1.4'
O O 0.0106 0.0060 'International Tables Vol C Tables 4.2.6.8 and 6.1.1.4'
S S 0.1246 0.1234 'International Tables Vol C Tables 4.2.6.8 and 6.1.1.4'
Co Co 0.3494 0.9721 'International Tables Vol C Tables 4.2.6.8 and 6.1.1.4'

loop_
_geom_angle_atom_site_label_1
_geom_angle_atom_site_label_2
_geom_angle_atom_site_label_3
_geom_angle
N2 Co1 N5 179.54(17)
N2 Co1 N4 97.13(17)
N5 Co1 N4 82.54(16)
N2 Co1 N6 98.30(17)
N5 Co1 N6 82.03(16)
N4 Co1 N6 164.55(16)
N2 Co1 N1 82.40(16)
N5 Co1 N1 97.92(17)
N4 Co1 N1 91.25(17)
N6 Co1 N1 90.27(16)
N2 Co1 N3 82.46(17)
N5 Co1 N3 97.22(17)
N4 Co1 N3 91.05(18)
N6 Co1 N3 91.48(17)
N1 Co1 N3 164.86(16)
N9 Co2 N7 114.3(3)
N9 Co2 N10 106.7(2)
N7 Co2 N10 106.9(3)
N9 Co2 N8 116.2(2)
N7 Co2 N8 103.0(3)
N10 Co2 N8 109.4(3)
N1 C5 C4 120.4(5)
N1 C5 C6 113.7(4)
C4 C5 C6 125.8(4)
C1 N1 C5 119.1(4)
C1 N1 Co1 127.4(3)
C5 N1 Co1 113.5(3)
C30 N6 C26 119.4(4)
C30 N6 Co1 126.5(3)
C26 N6 Co1 113.9(3)
N5 C25 C24 119.9(4)
N5 C25 C26 111.7(4)
C24 C25 C26 128.4(4)
C25 N5 C21 121.9(4)
C25 N5 Co1 119.0(3)
C21 N5 Co1 118.9(3)
C16 N4 C20 119.0(4)
C16 N4 Co1 127.2(4)
C20 N4 Co1 113.9(3)
C6 N2 C10 121.2(4)
C6 N2 Co1 119.7(3)
C10 N2 Co1 119.0(3)
C15 N3 C11 118.6(4)
C15 N3 Co1 127.6(4)
C11 N3 Co1 113.8(3)
O1 C8 C9 120.3(5)
O1 C8 C7 122.4(4)
C9 C8 C7 117.3(4)
C25 C24 C23 119.9(4)
C25 C24 H24 120.1
C23 C24 H24 120.1
C21 C22 C23 119.9(4)
C21 C22 H22 120.0
C23 C22 H22 120.0
N5 C21 C22 120.4(4)
N5 C21 C20 110.7(4)
C22 C21 C20 128.9(4)
N2 C6 C7 121.1(4)
N2 C6 C5 110.6(4)
C7 C6 C5 128.3(4)
C12 C11 N3 121.0(5)
C12 C11 C10 125.5(5)
N3 C11 C10 113.4(4)
N4 C20 C19 121.5(5)
N4 C20 C21 113.9(4)
C19 C20 C21 124.6(5)
N3 C15 C14 121.9(5)
N3 C15 H15 119.1
C14 C15 H15 119.1
C10 C9 C8 120.5(4)
C10 C9 H9 119.7
C8 C9 H9 119.7
O2 C23 C22 119.4(4)
O2 C23 C24 122.7(4)
C22 C23 C24 117.9(4)
C27 C26 N6 121.2(4)
C27 C26 C25 125.7(5)
N6 C26 C25 113.1(4)
N4 C16 C17 121.5(5)
N4 C16 H16 119.3
C17 C16 H16 119.3
N1 C1 C2 122.2(5)
N1 C1 H1 118.9
C2 C1 H1 118.9
C28 C29 C30 120.8(5)
C28 C29 H29 119.6
C30 C29 H29 119.6
C32 N8 Co2 157.6(6)
N10 C34 S4 179.2(6)
N2 C10 C9 120.3(4)
N2 C10 C11 111.2(4)
C9 C10 C11 128.5(5)
C20 C19 C18 119.3(5)
C20 C19 H19 120.3
C18 C19 H19 120.3
C6 C7 C8 119.5(4)
C6 C7 H7 120.2
C8 C7 H7 120.2
N9 C33 S3 179.0(7)
C3 C2 C1 119.2(5)
C3 C2 H2 120.4
C1 C2 H2 120.4
C33 N9 Co2 165.1(6)
C11 C12 C13 119.9(5)
C11 C12 H12 120.0
C13 C12 H12 120.0
C5 C4 C3 119.4(5)
C5 C4 H4 120.3
C3 C4 H4 120.3
C2 C3 C4 119.7(5)
C2 C3 H3 120.2
C4 C3 H3 120.2
C31 N7 Co2 168.8(6)
C26 C27 C28 118.9(5)
C26 C27 H27 120.5
C28 C27 H27 120.5
C16 C17 C18 120.6(5)
C16 C17 H17 119.7
C18 C17 H17 119.7
N6 C30 C29 120.5(5)
N6 C30 H30 119.8
C29 C30 H30 119.8
C17 C18 C19 118.2(5)
C17 C18 H18 120.9
C19 C18 H18 120.9
C34 N10 Co2 165.9(6)
C14 C13 C12 118.3(6)
C14 C13 H13 120.8
C12 C13 H13 120.8
N7 C31 S1 178.4(6)
C15 C14 C13 120.3(5)
C15 C14 H14 119.9
C13 C14 H14 119.9
C29 C28 C27 119.1(6)
C29 C28 H28 120.5
C27 C28 H28 120.5
N8 C32 S2 178.4(8)

loop_
_geom_bond_atom_site_label_1
_geom_bond_atom_site_label_2
_geom_bond_distance
Co1 N2 1.856(4)
Co1 N5 1.862(4)
Co1 N4 1.944(4)
Co1 N6 1.948(4)
Co1 N1 1.950(4)
Co1 N3 1.955(4)
Co2 N9 1.946(5)
Co2 N7 1.945(6)
Co2 N10 1.950(6)
Co2 N8 1.953(5)
S4 C34 1.615(7)
S2 C32 1.641(9)
S3 C33 1.617(8)
O1 C8 1.292(5)
S1 C31 1.586(7)
C5 N1 1.376(6)
C5 C4 1.379(7)
C5 C6 1.480(7)
N1 C1 1.330(6)
O2 C23 1.303(5)
N6 C30 1.336(6)
N6 C26 1.376(6)
C25 N5 1.345(6)
C25 C24 1.386(6)
C25 C26 1.461(6)
N5 C21 1.358(6)
N4 C16 1.350(6)
N4 C20 1.367(6)
N2 C6 1.348(6)
N2 C10 1.363(6)
N3 C15 1.340(6)
N3 C11 1.376(6)
C8 C9 1.412(7)
C8 C7 1.426(7)
C24 C23 1.411(7)
C24 H24 0.9300
C22 C21 1.367(6)
C22 C23 1.411(7)
C22 H22 0.9300
C21 C20 1.477(7)
C6 C7 1.372(6)
C11 C12 1.364(7)
C11 C10 1.472(7)
C20 C19 1.376(7)
C15 C14 1.367(8)
C15 H15 0.9300
C9 C10 1.366(6)
C9 H9 0.9300
C26 C27 1.370(7)
C16 C17 1.374(8)
C16 H16 0.9300
C1 C2 1.383(7)
C1 H1 0.9300
C29 C28 1.353(9)
C29 C30 1.386(8)
C29 H29 0.9300
N8 C32 1.158(9)
C34 N10 1.155(8)
C19 C18 1.405(8)
C19 H19 0.9300
C7 H7 0.9300
C33 N9 1.157(8)
C2 C3 1.362(8)
C2 H2 0.9300
C12 C13 1.389(8)
C12 H12 0.9300
C4 C3 1.384(8)
C4 H4 0.9300
C3 H3 0.9300
N7 C31 1.142(8)
C27 C28 1.395(8)
C27 H27 0.9300
C17 C18 1.376(9)
C17 H17 0.9300
C30 H30 0.9300
C18 H18 0.9300
C13 C14 1.371(9)
C13 H13 0.9300
C14 H14 0.9300
C28 H28 0.9300
O3 C35 1.34(3)
